data_1569260
loop_
_publ_author_name
'Sytniczuk, Adrian'
'Struzik, Filip'
'Purohit, Vishal'
'Grela, Karol'
'Kajetanowicz, Anna'

_publ_section_title
;
 Aza-Claisen rearrangement as a key step in synthesis of specialised
 anilines used in the production of efficient ethenolysis catalysts
;
_journal_issue 12
_journal_name_full 'Catalysis Science &amp; Technology'
_journal_page_first 3682
_journal_page_last 3688
_journal_paper_doi 10.1039/D3CY00395G
_journal_volume 13
_journal_year 2023
_chemical_formula_moiety 'C35 H45 Cl2 N O Ru, C H Cl3'
_chemical_formula_sum 'C36 H46 Cl5 N O Ru'
_chemical_formula_weight 787.06
_space_group_crystal_system monoclinic
_space_group_IT_number 14
_space_group_name_Hall '-P 2yn'
_space_group_name_H-M_alt 'P 1 21/n 1'
_atom_sites_solution_hydrogens geom
_audit_creation_date 2021-05-11
_audit_creation_method
;
Olex2 1.2
(compiled 2018.05.29 svn.r3508 for OlexSys, GUI svn.r5506)
;
_audit_update_record
;
2023-03-14 deposited with the CCDC.	2023-05-09 downloaded from the CCDC.
;
_cell_angle_alpha 90
_cell_angle_beta 100.265(3)
_cell_angle_gamma 90
_cell_formula_units_Z 4
_cell_length_a 10.7816(3)
_cell_length_b 16.0450(5)
_cell_length_c 21.2485(7)
_cell_measurement_reflns_used 26103
_cell_measurement_temperature 100(2)
_cell_measurement_theta_max 26.7380
_cell_measurement_theta_min 2.4920
_cell_volume 3617.0(2)
_computing_cell_refinement 'CrysAlisPro 1.171.40.67a (Rigaku OD, 2019)'
_computing_data_collection 'CrysAlisPro 1.171.40.67a (Rigaku OD, 2019)'
_computing_data_reduction 'CrysAlisPro 1.171.40.67a (Rigaku OD, 2019)'
_computing_molecular_graphics 'Olex2 (Dolomanov et al., 2009)'
_computing_publication_material 'Olex2 (Dolomanov et al., 2009)'
_computing_structure_refinement 'ShelXL (Sheldrick, 2015)'
_diffrn_ambient_environment N~2~
_diffrn_ambient_temperature 100(2)
_diffrn_detector 'CCD plate'
_diffrn_detector_area_resol_mean 5.2195
_diffrn_detector_type Atlas
_diffrn_measured_fraction_theta_full 0.999
_diffrn_measured_fraction_theta_max 0.998
_diffrn_measurement_details
;
List of Runs (angles in degrees, time in seconds):

  # Type    Start    End  Width  t~exp~   \w     \q     \k     \f   Frames
#--------------------------------------------------------------------------
  1  \w    -39.00  41.00   1.00    5.00    --   10.32 -77.00 120.00   80
  2  \w    -42.00  43.00   1.00    5.00    --   10.32 -77.00-120.00   85
  3  \w    -14.00  85.00   1.00    5.00    --   10.32  38.00-180.00   99
  4  \w    -12.00  85.00   1.00    5.00    --   10.32  38.00  60.00   97
  5  \w    -53.00  33.00   1.00    5.00    --   10.32 -38.00   0.00   86
  6  \w    -18.00  71.00   1.00    5.00    --   10.32  57.00 -60.00   89
  7  \w    -86.00 -61.00   1.00    5.00    --  -11.10 153.00 -48.05   25
  8  \w    -78.00 -36.00   1.00    5.00    --  -11.10 142.00  62.47   42
  9  \w    -87.00 -43.00   1.00    5.00    --  -11.10 154.00-170.48   44
;
_diffrn_measurement_device 'four-circle diffractometer'
_diffrn_measurement_device_type 'SuperNova, Dual, Cu at home/near, Atlas'
_diffrn_measurement_method '\w scans'
_diffrn_orient_matrix_type 'CrysAlisPro convention (1999,Acta A55,543-557)'
_diffrn_orient_matrix_UB_11 0.0188399000
_diffrn_orient_matrix_UB_12 0.0206139000
_diffrn_orient_matrix_UB_13 -0.0263149000
_diffrn_orient_matrix_UB_21 0.0064790000
_diffrn_orient_matrix_UB_22 -0.0390266000
_diffrn_orient_matrix_UB_23 -0.0146999000
_diffrn_orient_matrix_UB_31 -0.0638273000
_diffrn_orient_matrix_UB_32 0.0021062000
_diffrn_orient_matrix_UB_33 -0.0155923000
_diffrn_radiation_monochromator mirror
_diffrn_radiation_probe x-ray
_diffrn_radiation_type MoK\a
_diffrn_radiation_wavelength 0.71073
_diffrn_reflns_av_R_equivalents 0.0465
_diffrn_reflns_av_unetI/netI 0.0265
_diffrn_reflns_Laue_measured_fraction_full 0.999
_diffrn_reflns_Laue_measured_fraction_max 0.998
_diffrn_reflns_limit_h_max 13
_diffrn_reflns_limit_h_min -13
_diffrn_reflns_limit_k_max 20
_diffrn_reflns_limit_k_min -20
_diffrn_reflns_limit_l_max 26
_diffrn_reflns_limit_l_min -26
_diffrn_reflns_number 60338
_diffrn_reflns_point_group_measured_fraction_full 0.999
_diffrn_reflns_point_group_measured_fraction_max 0.998
_diffrn_reflns_theta_full 25.242
_diffrn_reflns_theta_max 26.370
_diffrn_reflns_theta_min 2.301
_diffrn_source 'micro-focus sealed X-ray tube'
_diffrn_source_type 'SuperNova (Mo) X-ray Source'
_exptl_absorpt_coefficient_mu 0.832
_exptl_absorpt_correction_T_max 0.906
_exptl_absorpt_correction_T_min 0.762
_exptl_absorpt_correction_type analytical
_exptl_absorpt_process_details
;
CrysAlisPro 1.171.40.67a (Rigaku Oxford Diffraction, 2019)
Analytical numeric absorption correction using a multifaceted crystal
			model based on expressions derived by R.C. Clark & J.S. Reid.
(Clark, R. C. & Reid, J. S. (1995). Acta Cryst. A51, 887-897)
Empirical absorption correction using spherical harmonics,
 implemented in SCALE3 ABSPACK scaling algorithm.
;
_exptl_crystal_colour green
_exptl_crystal_colour_primary green
_exptl_crystal_density_diffrn 1.445
_exptl_crystal_description plate
_exptl_crystal_F_000 1624
_exptl_crystal_size_max 0.45
_exptl_crystal_size_mid 0.25
_exptl_crystal_size_min 0.13
_refine_diff_density_max 1.025
_refine_diff_density_min -0.694
_refine_diff_density_rms 0.074
_refine_ls_extinction_method none
_refine_ls_goodness_of_fit_ref 1.058
_refine_ls_hydrogen_treatment constr
_refine_ls_matrix_type full
_refine_ls_number_parameters 404
_refine_ls_number_reflns 7380
_refine_ls_number_restraints 0
_refine_ls_restrained_S_all 1.058
_refine_ls_R_factor_all 0.0370
_refine_ls_R_factor_gt 0.0300
_refine_ls_shift/su_max 0.001
_refine_ls_shift/su_mean 0.000
_refine_ls_structure_factor_coef Fsqd
_refine_ls_weighting_details 'w=1/[\s^2^(Fo^2^)+(0.0278P)^2^+4.7727P] where P=(Fo^2^+2Fc^2^)/3'
_refine_ls_weighting_scheme calc
_refine_ls_wR_factor_gt 0.0688
_refine_ls_wR_factor_ref 0.0736
_reflns_Friedel_coverage 0.000
_reflns_number_gt 6453
_reflns_number_total 7380
_reflns_threshold_expression 'I > 2\s(I)'
_cod_data_source_file d3cy00395g2.cif
_cod_data_source_block 2021_03_15_dt_as_1560_k
_cod_depositor_comments 'Adding full bibliography for 1569260.cif.'
_cod_original_cell_volume 3616.9(2)
_cod_original_sg_symbol_H-M 'P 21/n'
_cod_database_code 1569260
_shelx_shelxl_version_number 2016/4
_shelx_space_group_comment
;
The symmetry employed for this shelxl refinement is uniquely defined
by the following loop, which should always be used as a source of
symmetry information in preference to the above space-group names.
They are only intended as comments.
;
_reflns_odcompleteness_completeness 99.73
_reflns_odcompleteness_iscentric 1
_reflns_odcompleteness_theta 26.32
_olex2_refinement_description
;
1. Fixed Uiso
 At 1.2 times of:
  All C(H) groups, All C(H,H) groups
 At 1.5 times of:
  All C(H,H,H) groups
2.a Ternary CH refined with riding coordinates:
 C33(H33), C36(H36)
2.b Secondary CH2 refined with riding coordinates:
 C14(H14A,H14B), C11(H11A,H11B), C3(H3A,H3B), C15(H15A,H15B), C12(H12A,H12B)
2.c Aromatic/amide H refined with riding coordinates:
 C26(H26), C32(H32), C9(H9), C7(H7), C25(H25), C21(H21), C29(H29), C31(H31),
 C8(H8), C24(H24), C30(H30), C23(H23), C22(H22)
2.d Idealised Me refined as rotating group:
 C17(H17A,H17B,H17C), C19(H19A,H19B,H19C), C18(H18A,H18B,H18C), C34(H34A,H34B,
 H34C), C35(H35A,H35B,H35C), C16(H16A,H16B,H16C), C13(H13A,H13B,H13C)
;
_olex2_submission_special_instructions 'No special instructions were received'
_oxdiff_exptl_absorpt_empirical_details
;
Empirical correction (ABSPACK) includes:
- Absorption correction using spherical harmonics
- Frame scaling
;
_oxdiff_exptl_absorpt_empirical_full_max 1.280
_oxdiff_exptl_absorpt_empirical_full_min 0.636

loop_
_space_group_symop_operation_xyz
'x, y, z'
'-x+1/2, y+1/2, -z+1/2'
'-x, -y, -z'
'x-1/2, -y-1/2, z-1/2'

loop_
_atom_site_label
_atom_site_type_symbol
_atom_site_fract_x
_atom_site_fract_y
_atom_site_fract_z
_atom_site_U_iso_or_equiv
_atom_site_adp_type
_atom_site_occupancy
_atom_site_site_symmetry_order
_atom_site_calc_flag
_atom_site_refinement_flags_posn
_atom_site_refinement_flags_adp
_atom_site_refinement_flags_occupancy
_atom_site_disorder_assembly
_atom_site_disorder_group
Ru1 Ru 0.30854(2) 0.41108(2) 0.64146(2) 0.01146(6) Uani 1 1 d . . . . .
Cl1 Cl 0.47330(5) 0.34526(3) 0.60169(3) 0.01718(12) Uani 1 1 d . . . . .
Cl2 Cl 0.10627(5) 0.46403(4) 0.64370(3) 0.01874(12) Uani 1 1 d . . . . .
O1 O 0.32809(14) 0.51054(10) 0.56363(7) 0.0160(3) Uani 1 1 d . . . . .
N1 N 0.37440(16) 0.31248(11) 0.76339(8) 0.0119(4) Uani 1 1 d . . . . .
C27 C 0.4482(2) 0.56182(14) 0.65695(11) 0.0148(4) Uani 1 1 d . . . . .
C26 C 0.39822(19) 0.49352(14) 0.68895(10) 0.0142(4) Uani 1 1 d . . . . .
H26 H 0.411440 0.491408 0.733382 0.017 Uiso 1 1 calc R . . . .
C1 C 0.31056(19) 0.32355(14) 0.70438(10) 0.0129(4) Uani 1 1 d . . . . .
C20 C 0.2205(2) 0.22221(14) 0.61357(11) 0.0174(5) Uani 1 1 d . . . . .
C5 C 0.4335(2) 0.37879(14) 0.80470(10) 0.0134(4) Uani 1 1 d . . . . .
C4 C 0.2353(2) 0.24201(14) 0.68518(11) 0.0157(5) Uani 1 1 d . . . . .
C32 C 0.5357(2) 0.61854(15) 0.68987(12) 0.0199(5) Uani 1 1 d . . . . .
H32 H 0.560331 0.614061 0.733963 0.024 Uiso 1 1 calc R . . . .
C2 C 0.3723(2) 0.22464(14) 0.79063(10) 0.0158(5) Uani 1 1 d . . . . .
C14 C 0.2142(2) 0.42226(15) 0.82446(11) 0.0177(5) Uani 1 1 d . . . . .
H14A H 0.189130 0.374903 0.796726 0.021 Uiso 1 1 calc R . . . .
H14B H 0.181872 0.472018 0.801249 0.021 Uiso 1 1 calc R . . . .
C10 C 0.3566(2) 0.42687(14) 0.83775(11) 0.0165(5) Uani 1 1 d . . . . .
C6 C 0.5630(2) 0.39443(14) 0.80980(10) 0.0157(5) Uani 1 1 d . . . . .
C17 C 0.5059(2) 0.19222(15) 0.81328(11) 0.0205(5) Uani 1 1 d . . . . .
H17A H 0.551728 0.194070 0.778504 0.031 Uiso 1 1 calc GR . . . .
H17B H 0.502277 0.135785 0.827852 0.031 Uiso 1 1 calc GR . . . .
H17C H 0.547589 0.226408 0.847719 0.031 Uiso 1 1 calc GR . . . .
C11 C 0.6454(2) 0.35416(14) 0.76754(11) 0.0177(5) Uani 1 1 d . . . . .
H11A H 0.593457 0.318991 0.736269 0.021 Uiso 1 1 calc R . . . .
H11B H 0.707214 0.318840 0.793629 0.021 Uiso 1 1 calc R . . . .
C28 C 0.4126(2) 0.57009(14) 0.59025(11) 0.0158(5) Uani 1 1 d . . . . .
C3 C 0.3082(2) 0.17734(14) 0.73079(11) 0.0181(5) Uani 1 1 d . . . . .
H3A H 0.251011 0.135583 0.742178 0.022 Uiso 1 1 calc R . . . .
H3B H 0.370815 0.149689 0.710547 0.022 Uiso 1 1 calc R . . . .
C19 C 0.1010(2) 0.25373(16) 0.70148(11) 0.0213(5) Uani 1 1 d . . . . .
H19A H 0.106668 0.255577 0.747060 0.032 Uiso 1 1 calc GR . . . .
H19B H 0.048346 0.207929 0.684334 0.032 Uiso 1 1 calc GR . . . .
H19C H 0.065341 0.304915 0.683078 0.032 Uiso 1 1 calc GR . . . .
C33 C 0.2623(2) 0.52171(16) 0.49703(11) 0.0216(5) Uani 1 1 d . . . . .
H33 H 0.323163 0.537341 0.469901 0.026 Uiso 1 1 calc R . . . .
C18 C 0.3028(2) 0.22122(15) 0.84756(11) 0.0209(5) Uani 1 1 d . . . . .
H18A H 0.303776 0.165131 0.863371 0.031 Uiso 1 1 calc GR . . . .
H18B H 0.217181 0.239025 0.834082 0.031 Uiso 1 1 calc GR . . . .
H18C H 0.343928 0.257353 0.880855 0.031 Uiso 1 1 calc GR . . . .
C9 C 0.4154(2) 0.48729(16) 0.88048(11) 0.0225(5) Uani 1 1 d . . . . .
H9 H 0.366930 0.519540 0.903221 0.027 Uiso 1 1 calc R . . . .
C7 C 0.6165(2) 0.45511(15) 0.85393(11) 0.0199(5) Uani 1 1 d . . . . .
H7 H 0.702632 0.465376 0.859340 0.024 Uiso 1 1 calc R . . . .
C15 C 0.1517(2) 0.41417(16) 0.88346(11) 0.0219(5) Uani 1 1 d . . . . .
H15A H 0.182765 0.364551 0.907226 0.026 Uiso 1 1 calc R . . . .
H15B H 0.173501 0.462025 0.911110 0.026 Uiso 1 1 calc R . . . .
C34 C 0.2046(3) 0.43896(17) 0.47607(12) 0.0280(6) Uani 1 1 d . . . . .
H34A H 0.269131 0.396999 0.481235 0.042 Uiso 1 1 calc GR . . . .
H34B H 0.165181 0.442010 0.431906 0.042 Uiso 1 1 calc GR . . . .
H34C H 0.142685 0.424906 0.501637 0.042 Uiso 1 1 calc GR . . . .
C25 C 0.2941(2) 0.16375(16) 0.58876(12) 0.0239(5) Uani 1 1 d . . . . .
H25 H 0.357533 0.135874 0.616171 0.029 Uiso 1 1 calc R . . . .
C21 C 0.1282(2) 0.26294(17) 0.57031(12) 0.0278(6) Uani 1 1 d . . . . .
H21 H 0.078103 0.302827 0.585315 0.033 Uiso 1 1 calc R . . . .
C12 C 0.7141(2) 0.41801(15) 0.73248(12) 0.0201(5) Uani 1 1 d . . . . .
H12A H 0.652547 0.451468 0.704534 0.024 Uiso 1 1 calc R . . . .
H12B H 0.763122 0.454955 0.763493 0.024 Uiso 1 1 calc R . . . .
C29 C 0.4614(2) 0.63252(16) 0.55712(12) 0.0251(5) Uani 1 1 d . . . . .
H29 H 0.436848 0.637713 0.513071 0.030 Uiso 1 1 calc R . . . .
C35 C 0.1646(3) 0.58973(17) 0.49533(12) 0.0281(6) Uani 1 1 d . . . . .
H35A H 0.106343 0.574771 0.522722 0.042 Uiso 1 1 calc GR . . . .
H35B H 0.119946 0.596480 0.452339 0.042 Uiso 1 1 calc GR . . . .
H35C H 0.205616 0.641114 0.509862 0.042 Uiso 1 1 calc GR . . . .
C31 C 0.5851(2) 0.68086(17) 0.65711(13) 0.0289(6) Uani 1 1 d . . . . .
H31 H 0.642876 0.718387 0.679054 0.035 Uiso 1 1 calc R . . . .
C8 C 0.5443(2) 0.49994(16) 0.88951(12) 0.0243(5) Uani 1 1 d . . . . .
H8 H 0.582194 0.538578 0.919512 0.029 Uiso 1 1 calc R . . . .
C16 C 0.0092(2) 0.40881(18) 0.86401(13) 0.0303(6) Uani 1 1 d . . . . .
H16A H -0.012363 0.361455 0.836628 0.045 Uiso 1 1 calc GR . . . .
H16B H -0.021806 0.458655 0.841592 0.045 Uiso 1 1 calc GR . . . .
H16C H -0.028203 0.402925 0.901529 0.045 Uiso 1 1 calc GR . . . .
C13 C 0.8014(2) 0.37581(18) 0.69295(13) 0.0286(6) Uani 1 1 d . . . . .
H13A H 0.752175 0.343358 0.659565 0.043 Uiso 1 1 calc GR . . . .
H13B H 0.859225 0.340042 0.720040 0.043 Uiso 1 1 calc GR . . . .
H13C H 0.847638 0.417485 0.674382 0.043 Uiso 1 1 calc GR . . . .
C24 C 0.2743(3) 0.14637(17) 0.52356(12) 0.0301(6) Uani 1 1 d . . . . .
H24 H 0.324227 0.106818 0.508038 0.036 Uiso 1 1 calc R . . . .
C30 C 0.5483(3) 0.68746(17) 0.59118(14) 0.0320(6) Uani 1 1 d . . . . .
H30 H 0.582453 0.729463 0.569398 0.038 Uiso 1 1 calc R . . . .
C23 C 0.1818(3) 0.18690(17) 0.48183(12) 0.0302(6) Uani 1 1 d . . . . .
H23 H 0.168658 0.174757 0.438355 0.036 Uiso 1 1 calc R . . . .
C22 C 0.1091(3) 0.24546(19) 0.50509(13) 0.0345(7) Uani 1 1 d . . . . .
H22 H 0.046772 0.273628 0.477210 0.041 Uiso 1 1 calc R . . . .
Cl4 Cl 0.68099(8) 0.14179(4) 0.67243(3) 0.03770(17) Uani 1 1 d . . . . .
Cl5 Cl 0.60051(7) 0.07449(5) 0.54567(3) 0.03795(17) Uani 1 1 d . . . . .
Cl3 Cl 0.78276(9) 0.20618(5) 0.56441(4) 0.0526(2) Uani 1 1 d . . . . .
C36 C 0.6498(3) 0.16510(17) 0.58988(13) 0.0328(6) Uani 1 1 d . . . . .
H36 H 0.581813 0.206383 0.581852 0.039 Uiso 1 1 calc R . . . .

loop_
_atom_site_aniso_label
_atom_site_aniso_U_11
_atom_site_aniso_U_22
_atom_site_aniso_U_33
_atom_site_aniso_U_23
_atom_site_aniso_U_13
_atom_site_aniso_U_12
Ru1 0.01197(9) 0.01259(10) 0.00991(9) 0.00030(6) 0.00219(6) -0.00031(7)
Cl1 0.0183(3) 0.0174(3) 0.0170(3) 0.0003(2) 0.0065(2) 0.0031(2)
Cl2 0.0133(3) 0.0231(3) 0.0202(3) 0.0008(2) 0.0040(2) 0.0018(2)
O1 0.0184(8) 0.0179(8) 0.0110(8) 0.0022(6) 0.0005(6) 0.0001(6)
N1 0.0141(9) 0.0110(9) 0.0108(9) 0.0002(7) 0.0026(7) 0.0001(7)
C27 0.0134(10) 0.0129(11) 0.0185(11) -0.0010(9) 0.0039(8) 0.0013(9)
C26 0.0137(10) 0.0157(11) 0.0127(10) 0.0004(8) 0.0008(8) 0.0044(9)
C1 0.0126(10) 0.0142(11) 0.0133(11) -0.0023(8) 0.0055(8) 0.0015(8)
C20 0.0203(11) 0.0133(11) 0.0183(12) -0.0014(9) 0.0028(9) -0.0066(9)
C5 0.0179(11) 0.0127(11) 0.0090(10) 0.0031(8) 0.0009(8) -0.0018(9)
C4 0.0172(11) 0.0137(11) 0.0168(11) 0.0004(9) 0.0046(9) -0.0032(9)
C32 0.0174(11) 0.0184(12) 0.0233(12) -0.0030(10) 0.0023(9) 0.0013(9)
C2 0.0193(11) 0.0124(11) 0.0159(11) 0.0028(9) 0.0035(9) -0.0029(9)
C14 0.0187(11) 0.0207(12) 0.0144(11) -0.0018(9) 0.0045(9) 0.0018(9)
C10 0.0187(11) 0.0182(12) 0.0128(11) 0.0021(9) 0.0035(9) -0.0009(9)
C6 0.0181(11) 0.0149(11) 0.0135(11) 0.0051(8) 0.0009(9) 0.0008(9)
C17 0.0230(12) 0.0170(12) 0.0204(12) 0.0050(9) 0.0010(9) 0.0007(10)
C11 0.0154(11) 0.0168(12) 0.0201(12) 0.0013(9) 0.0013(9) 0.0020(9)
C28 0.0140(11) 0.0158(11) 0.0183(11) 0.0001(9) 0.0051(9) 0.0016(9)
C3 0.0202(11) 0.0150(11) 0.0187(12) 0.0015(9) 0.0025(9) -0.0025(9)
C19 0.0172(11) 0.0264(13) 0.0206(12) -0.0010(10) 0.0046(9) -0.0058(10)
C33 0.0253(12) 0.0285(14) 0.0100(11) 0.0010(9) 0.0002(9) 0.0032(11)
C18 0.0246(12) 0.0225(13) 0.0156(12) 0.0042(9) 0.0036(9) -0.0045(10)
C9 0.0279(13) 0.0244(13) 0.0163(12) -0.0051(10) 0.0065(10) -0.0017(10)
C7 0.0176(11) 0.0223(13) 0.0182(12) 0.0023(9) -0.0010(9) -0.0040(10)
C15 0.0216(12) 0.0276(14) 0.0179(12) -0.0021(10) 0.0077(10) -0.0011(10)
C34 0.0311(14) 0.0329(15) 0.0182(13) -0.0051(11) -0.0008(10) 0.0011(12)
C25 0.0271(13) 0.0252(13) 0.0197(12) 0.0003(10) 0.0055(10) 0.0017(11)
C21 0.0314(14) 0.0278(14) 0.0222(13) -0.0065(11) -0.0008(10) 0.0032(11)
C12 0.0147(11) 0.0199(12) 0.0262(13) 0.0000(10) 0.0052(9) -0.0013(9)
C29 0.0315(14) 0.0259(14) 0.0204(12) 0.0053(10) 0.0113(10) -0.0015(11)
C35 0.0323(14) 0.0286(14) 0.0210(13) 0.0048(11) -0.0022(11) 0.0074(11)
C31 0.0253(13) 0.0236(14) 0.0384(16) -0.0054(11) 0.0073(11) -0.0102(11)
C8 0.0273(13) 0.0248(13) 0.0198(12) -0.0048(10) 0.0018(10) -0.0063(11)
C16 0.0227(13) 0.0407(17) 0.0296(15) -0.0068(12) 0.0106(11) -0.0027(12)
C13 0.0186(12) 0.0359(16) 0.0333(15) -0.0007(12) 0.0101(11) 0.0001(11)
C24 0.0430(16) 0.0256(14) 0.0241(14) -0.0050(11) 0.0121(12) 0.0027(12)
C30 0.0368(15) 0.0255(14) 0.0377(16) 0.0045(12) 0.0172(12) -0.0092(12)
C23 0.0504(17) 0.0247(14) 0.0143(12) -0.0044(10) 0.0022(11) -0.0067(12)
C22 0.0416(16) 0.0367(16) 0.0201(13) -0.0051(12) -0.0081(11) 0.0019(13)
Cl4 0.0594(5) 0.0305(4) 0.0236(3) -0.0009(3) 0.0086(3) 0.0084(3)
Cl5 0.0444(4) 0.0389(4) 0.0295(4) -0.0042(3) 0.0036(3) 0.0047(3)
Cl3 0.0734(6) 0.0325(4) 0.0581(5) 0.0007(4) 0.0281(4) -0.0099(4)
C36 0.0481(17) 0.0232(14) 0.0293(15) 0.0044(11) 0.0125(12) 0.0125(12)

loop_
_atom_type_symbol
_atom_type_description
_atom_type_scat_dispersion_real
_atom_type_scat_dispersion_imag
_atom_type_scat_source
C C 0.0033 0.0016 'International Tables Vol C Tables 4.2.6.8 and 6.1.1.4'
H H 0.0000 0.0000 'International Tables Vol C Tables 4.2.6.8 and 6.1.1.4'
Cl Cl 0.1484 0.1585 'International Tables Vol C Tables 4.2.6.8 and 6.1.1.4'
N N 0.0061 0.0033 'International Tables Vol C Tables 4.2.6.8 and 6.1.1.4'
O O 0.0106 0.0060 'International Tables Vol C Tables 4.2.6.8 and 6.1.1.4'
Ru Ru -1.2594 0.8363 'International Tables Vol C Tables 4.2.6.8 and 6.1.1.4'

loop_
_geom_angle_atom_site_label_1
_geom_angle_atom_site_label_2
_geom_angle_atom_site_label_3
_geom_angle
_geom_angle_site_symmetry_1
_geom_angle_site_symmetry_3
_geom_angle_publ_flag
Cl2 Ru1 Cl1 159.08(2) . . ?
O1 Ru1 Cl1 83.28(4) . . ?
O1 Ru1 Cl2 88.19(4) . . ?
C26 Ru1 Cl1 99.44(7) . . ?
C26 Ru1 Cl2 97.38(7) . . ?
C26 Ru1 O1 77.95(8) . . ?
C26 Ru1 C1 101.75(9) . . ?
C1 Ru1 Cl1 90.35(6) . . ?
C1 Ru1 Cl2 98.31(6) . . ?
C1 Ru1 O1 173.46(7) . . ?
C28 O1 Ru1 108.74(12) . . ?
C28 O1 C33 118.77(18) . . ?
C33 O1 Ru1 132.33(14) . . ?
C1 N1 C5 124.71(18) . . ?
C1 N1 C2 116.15(18) . . ?
C5 N1 C2 118.83(16) . . ?
C32 C27 C26 122.1(2) . . ?
C32 C27 C28 118.7(2) . . ?
C28 C27 C26 119.2(2) . . ?
C27 C26 Ru1 119.56(16) . . ?
N1 C1 Ru1 133.45(16) . . ?
N1 C1 C4 107.04(18) . . ?
C4 C1 Ru1 119.21(15) . . ?
C25 C20 C4 123.3(2) . . ?
C21 C20 C4 119.6(2) . . ?
C21 C20 C25 117.1(2) . . ?
C10 C5 N1 117.99(19) . . ?
C6 C5 N1 120.04(19) . . ?
C6 C5 C10 122.0(2) . . ?
C1 C4 C19 107.58(18) . . ?
C20 C4 C1 113.05(18) . . ?
C20 C4 C3 115.89(19) . . ?
C20 C4 C19 107.97(18) . . ?
C3 C4 C1 102.61(17) . . ?
C3 C4 C19 109.40(19) . . ?
C31 C32 C27 120.3(2) . . ?
N1 C2 C17 110.96(18) . . ?
N1 C2 C3 100.22(16) . . ?
N1 C2 C18 112.01(18) . . ?
C17 C2 C3 110.66(19) . . ?
C17 C2 C18 107.79(18) . . ?
C18 C2 C3 115.12(19) . . ?
C10 C14 C15 115.58(19) . . ?
C5 C10 C14 123.2(2) . . ?
C9 C10 C5 117.6(2) . . ?
C9 C10 C14 118.8(2) . . ?
C5 C6 C11 123.9(2) . . ?
C7 C6 C5 117.4(2) . . ?
C7 C6 C11 118.5(2) . . ?
C6 C11 C12 112.83(19) . . ?
O1 C28 C27 113.09(19) . . ?
O1 C28 C29 125.5(2) . . ?
C29 C28 C27 121.4(2) . . ?
C2 C3 C4 107.02(18) . . ?
O1 C33 C34 106.27(19) . . ?
O1 C33 C35 108.90(19) . . ?
C34 C33 C35 112.4(2) . . ?
C8 C9 C10 121.3(2) . . ?
C8 C7 C6 121.5(2) . . ?
C16 C15 C14 110.7(2) . . ?
C20 C25 C24 121.0(2) . . ?
C20 C21 C22 121.6(2) . . ?
C13 C12 C11 111.7(2) . . ?
C28 C29 C30 118.5(2) . . ?
C32 C31 C30 119.8(2) . . ?
C7 C8 C9 119.9(2) . . ?
C23 C24 C25 120.8(2) . . ?
C31 C30 C29 121.4(2) . . ?
C22 C23 C24 119.2(2) . . ?
C23 C22 C21 120.3(3) . . ?
Cl5 C36 Cl4 109.94(15) . . ?
Cl3 C36 Cl4 111.43(17) . . ?
Cl3 C36 Cl5 109.40(15) . . ?

loop_
_geom_bond_atom_site_label_1
_geom_bond_atom_site_label_2
_geom_bond_distance
_geom_bond_site_symmetry_2
_geom_bond_publ_flag
Ru1 Cl1 2.3495(5) . ?
Ru1 Cl2 2.3487(6) . ?
Ru1 O1 2.3346(15) . ?
Ru1 C26 1.832(2) . ?
Ru1 C1 1.936(2) . ?
O1 C28 1.371(3) . ?
O1 C33 1.476(3) . ?
N1 C1 1.330(3) . ?
N1 C5 1.452(3) . ?
N1 C2 1.525(3) . ?
C27 C26 1.444(3) . ?
C27 C32 1.404(3) . ?
C27 C28 1.407(3) . ?
C1 C4 1.555(3) . ?
C20 C4 1.535(3) . ?
C20 C25 1.392(3) . ?
C20 C21 1.391(3) . ?
C5 C10 1.408(3) . ?
C5 C6 1.404(3) . ?
C4 C3 1.537(3) . ?
C4 C19 1.559(3) . ?
C32 C31 1.378(4) . ?
C2 C17 1.526(3) . ?
C2 C3 1.535(3) . ?
C2 C18 1.533(3) . ?
C14 C10 1.513(3) . ?
C14 C15 1.531(3) . ?
C10 C9 1.400(3) . ?
C6 C11 1.516(3) . ?
C6 C7 1.402(3) . ?
C11 C12 1.533(3) . ?
C28 C29 1.382(3) . ?
C33 C34 1.500(4) . ?
C33 C35 1.513(3) . ?
C9 C8 1.383(4) . ?
C7 C8 1.380(4) . ?
C15 C16 1.520(3) . ?
C25 C24 1.392(4) . ?
C21 C22 1.393(4) . ?
C12 C13 1.527(3) . ?
C29 C30 1.391(4) . ?
C31 C30 1.390(4) . ?
C24 C23 1.374(4) . ?
C23 C22 1.371(4) . ?
Cl4 C36 1.766(3) . ?
Cl5 C36 1.761(3) . ?
Cl3 C36 1.749(3) . ?

loop_
_geom_torsion_atom_site_label_1
_geom_torsion_atom_site_label_2
_geom_torsion_atom_site_label_3
_geom_torsion_atom_site_label_4
_geom_torsion
_geom_torsion_site_symmetry_1
_geom_torsion_site_symmetry_2
_geom_torsion_site_symmetry_3
_geom_torsion_site_symmetry_4
_geom_torsion_publ_flag
Ru1 O1 C28 C27 -8.7(2) . . . . ?
Ru1 O1 C28 C29 170.7(2) . . . . ?
Ru1 O1 C33 C34 -19.6(3) . . . . ?
Ru1 O1 C33 C35 101.7(2) . . . . ?
Ru1 C1 C4 C20 27.6(2) . . . . ?
Ru1 C1 C4 C3 153.15(15) . . . . ?
Ru1 C1 C4 C19 -91.51(19) . . . . ?
Cl1 Ru1 C26 C27 71.02(17) . . . . ?
Cl2 Ru1 C26 C27 -96.51(16) . . . . ?
O1 Ru1 C26 C27 -9.96(16) . . . . ?
O1 C28 C29 C30 -178.9(2) . . . . ?
N1 C1 C4 C20 -146.91(19) . . . . ?
N1 C1 C4 C3 -21.4(2) . . . . ?
N1 C1 C4 C19 94.0(2) . . . . ?
N1 C5 C10 C14 -10.1(3) . . . . ?
N1 C5 C10 C9 176.16(19) . . . . ?
N1 C5 C6 C11 8.9(3) . . . . ?
N1 C5 C6 C7 -175.43(19) . . . . ?
N1 C2 C3 C4 -21.7(2) . . . . ?
C27 C32 C31 C30 -0.1(4) . . . . ?
C27 C28 C29 C30 0.4(4) . . . . ?
C26 C27 C32 C31 177.3(2) . . . . ?
C26 C27 C28 O1 1.8(3) . . . . ?
C26 C27 C28 C29 -177.6(2) . . . . ?
C1 Ru1 C26 C27 163.37(16) . . . . ?
C1 N1 C5 C10 80.3(3) . . . . ?
C1 N1 C5 C6 -98.4(3) . . . . ?
C1 N1 C2 C17 125.4(2) . . . . ?
C1 N1 C2 C3 8.5(2) . . . . ?
C1 N1 C2 C18 -114.1(2) . . . . ?
C1 C4 C3 C2 26.7(2) . . . . ?
C20 C4 C3 C2 150.36(19) . . . . ?
C20 C25 C24 C23 0.4(4) . . . . ?
C20 C21 C22 C23 0.0(4) . . . . ?
C5 N1 C1 Ru1 21.3(3) . . . . ?
C5 N1 C1 C4 -165.28(18) . . . . ?
C5 N1 C2 C17 -60.7(2) . . . . ?
C5 N1 C2 C3 -177.60(18) . . . . ?
C5 N1 C2 C18 59.8(2) . . . . ?
C5 C10 C9 C8 0.6(4) . . . . ?
C5 C6 C11 C12 123.8(2) . . . . ?
C5 C6 C7 C8 -2.2(3) . . . . ?
C4 C20 C25 C24 178.1(2) . . . . ?
C4 C20 C21 C22 -178.3(2) . . . . ?
C32 C27 C26 Ru1 -168.51(17) . . . . ?
C32 C27 C28 O1 179.26(19) . . . . ?
C32 C27 C28 C29 -0.1(3) . . . . ?
C32 C31 C30 C29 0.4(4) . . . . ?
C2 N1 C1 Ru1 -165.15(16) . . . . ?
C2 N1 C1 C4 8.2(2) . . . . ?
C2 N1 C5 C10 -93.0(2) . . . . ?
C2 N1 C5 C6 88.2(2) . . . . ?
C14 C10 C9 C8 -173.4(2) . . . . ?
C10 C5 C6 C11 -169.8(2) . . . . ?
C10 C5 C6 C7 5.8(3) . . . . ?
C10 C14 C15 C16 -179.1(2) . . . . ?
C10 C9 C8 C7 2.9(4) . . . . ?
C6 C5 C10 C14 168.6(2) . . . . ?
C6 C5 C10 C9 -5.1(3) . . . . ?
C6 C11 C12 C13 177.1(2) . . . . ?
C6 C7 C8 C9 -2.1(4) . . . . ?
C17 C2 C3 C4 -138.83(19) . . . . ?
C11 C6 C7 C8 173.7(2) . . . . ?
C28 O1 C33 C34 165.51(19) . . . . ?
C28 O1 C33 C35 -73.2(3) . . . . ?
C28 C27 C26 Ru1 8.8(3) . . . . ?
C28 C27 C32 C31 0.0(3) . . . . ?
C28 C29 C30 C31 -0.6(4) . . . . ?
C19 C4 C3 C2 -87.3(2) . . . . ?
C33 O1 C28 C27 167.26(19) . . . . ?
C33 O1 C28 C29 -13.4(3) . . . . ?
C18 C2 C3 C4 98.7(2) . . . . ?
C7 C6 C11 C12 -51.8(3) . . . . ?
C15 C14 C10 C5 132.5(2) . . . . ?
C15 C14 C10 C9 -53.9(3) . . . . ?
C25 C20 C4 C1 100.9(3) . . . . ?
C25 C20 C4 C3 -17.2(3) . . . . ?
C25 C20 C4 C19 -140.2(2) . . . . ?
C25 C20 C21 C22 0.7(4) . . . . ?
C25 C24 C23 C22 0.4(4) . . . . ?
C21 C20 C4 C1 -80.1(3) . . . . ?
C21 C20 C4 C3 161.8(2) . . . . ?
C21 C20 C4 C19 38.7(3) . . . . ?
C21 C20 C25 C24 -0.9(4) . . . . ?
C24 C23 C22 C21 -0.6(4) . . . . ?
